data_1576474
loop_
_publ_author_name
'Assanar, Faneesha'
'Gayen, Sourav'
'Patel, Deepak Kumar'
'Pradeep, Thalappil'
'Ghosh, Sundargopal'

_publ_section_title
;
 Cooperative borane activation by tuning hemilability of different
 Os-&#x3ba;<sup>2</sup>-<i>N</i>,<i>Se</i>-chelated complexes.
;
_journal_issue 6
_journal_name_full 'Chemical science'
_journal_page_first 3129
_journal_page_last 3140
_journal_paper_doi 10.1039/d5sc06346a
_journal_volume 17
_journal_year 2026
_chemical_formula_moiety 'C10 H21 B7 N2 Os Se2'
_chemical_formula_sum 'C10 H21 B7 N2 Os Se2'
_chemical_formula_weight 593.08
_space_group_crystal_system monoclinic
_space_group_IT_number 14
_space_group_name_Hall '-P 2ybc'
_space_group_name_H-M_alt 'P 1 21/c 1'
_atom_sites_solution_hydrogens mixed
_atom_sites_solution_primary geom
_audit_creation_method SHELXL-2019/3
_audit_update_record
;
2025-11-19 deposited with the CCDC.	2025-11-26 downloaded from the CCDC.
;
_cell_angle_alpha 90
_cell_angle_beta 101.480(2)
_cell_angle_gamma 90
_cell_formula_units_Z 4
_cell_length_a 12.7281(8)
_cell_length_b 9.4036(6)
_cell_length_c 15.1331(9)
_cell_measurement_reflns_used 9907
_cell_measurement_temperature 150(2)
_cell_measurement_theta_max 26.3834
_cell_measurement_theta_min 2.7129
_cell_volume 1775.04(19)
_computing_cell_refinement 'Bruker SAINT'
_computing_data_collection 'Bruker APEX6'
_computing_data_reduction 'Bruker SAINT'
_computing_molecular_graphics 'Bruker SHELXTL'
_computing_publication_material 'Bruker SHELXTL'
_computing_structure_refinement 'SHELXL-2019/2 (Sheldrick, 2019)'
_computing_structure_solution 'SHELXT 2018/2 (Sheldrick, 2018)'
_diffrn_ambient_temperature 150(2)
_diffrn_measured_fraction_theta_full 0.999
_diffrn_measured_fraction_theta_max 0.998
_diffrn_measurement_device_type 'Bruker D8 Venture'
_diffrn_measurement_method '\f and \w scan'
_diffrn_radiation_type MoK\a
_diffrn_radiation_wavelength 0.71073
_diffrn_reflns_av_R_equivalents 0.0965
_diffrn_reflns_av_unetI/netI 0.0301
_diffrn_reflns_Laue_measured_fraction_full 0.999
_diffrn_reflns_Laue_measured_fraction_max 0.998
_diffrn_reflns_limit_h_max 15
_diffrn_reflns_limit_h_min -15
_diffrn_reflns_limit_k_max 11
_diffrn_reflns_limit_k_min -11
_diffrn_reflns_limit_l_max 18
_diffrn_reflns_limit_l_min -18
_diffrn_reflns_number 54399
_diffrn_reflns_point_group_measured_fraction_full 0.999
_diffrn_reflns_point_group_measured_fraction_max 0.998
_diffrn_reflns_theta_full 25.242
_diffrn_reflns_theta_max 26.389
_diffrn_reflns_theta_min 2.565
_diffrn_source 'microfocus sealed tube'
_exptl_absorpt_coefficient_mu 11.275
_exptl_absorpt_correction_T_max 0.7454
_exptl_absorpt_correction_T_min 0.4560
_exptl_absorpt_correction_type multi-scan
_exptl_absorpt_process_details
;
Krause, L., Herbst-Irmer, R., Sheldrick, G. M., Stalke, D. (2015).
"Comparison of silver and molybdenum microfocus X-ray sources for
single-crystal structure determination"
J. Appl. Cryst. 48, 3-10.
doi:10.1107/S1600576714022985
;
_exptl_crystal_colour orange
_exptl_crystal_density_diffrn 2.219
_exptl_crystal_description block
_exptl_crystal_F_000 1096
_exptl_crystal_size_max 0.245
_exptl_crystal_size_mid 0.120
_exptl_crystal_size_min 0.090
_exptl_transmission_factor_max 0.7457
_exptl_transmission_factor_min 0.4807
_refine_diff_density_max 0.509
_refine_diff_density_min -0.611
_refine_diff_density_rms 0.093
_refine_ls_extinction_method none
_refine_ls_goodness_of_fit_ref 0.817
_refine_ls_hydrogen_treatment mixed
_refine_ls_matrix_type full
_refine_ls_number_parameters 247
_refine_ls_number_reflns 3628
_refine_ls_number_restraints 0
_refine_ls_restrained_S_all 0.817
_refine_ls_R_factor_all 0.0184
_refine_ls_R_factor_gt 0.0136
_refine_ls_shift/su_max 0.002
_refine_ls_shift/su_mean 0.000
_refine_ls_structure_factor_coef Fsqd
_refine_ls_weighting_details 'w=1/[\s^2^(Fo^2^)+(0.0242P)^2^] where P=(Fo^2^+2Fc^2^)/3'
_refine_ls_weighting_scheme calc
_refine_ls_wR_factor_gt 0.0327
_refine_ls_wR_factor_ref 0.0333
_reflns_Friedel_coverage 0.000
_reflns_number_gt 3207
_reflns_number_total 3628
_reflns_threshold_expression 'I > 2\s(I)'
_cod_data_source_file d5sc06346a2.cif
_cod_data_source_block Faneesha_B4B3
_cod_depositor_comments
;
The following automatic conversions were performed:

data item '_exptl_absorpt_correction_type' value 'Multi-Scan' was
changed to 'multi-scan' in accordance with the
/home/data/users/saulius/crontab/automatic-downloads/rss-feeds/RSC/lib/dictionaries/cif_core.dic
dictionary named 'cif_core.dic' version 2.4.2 last updated on
2011-04-26.

Automatic conversion script
Id: cif_fix_values 8170 2020-07-09 18:12:32Z antanas 
;
_cod_original_sg_symbol_H-M 'P 21/c'
_cod_database_code 1576474
_shelx_shelxl_version_number 2019/3
_shelx_space_group_comment
;
The symmetry employed for this shelxl refinement is uniquely defined
by the following loop, which should always be used as a source of
symmetry information in preference to the above space-group names.
They are only intended as comments.
;

loop_
_space_group_symop_operation_xyz
'x, y, z'
'-x, y+1/2, -z+1/2'
'-x, -y, -z'
'x, -y-1/2, z-1/2'

loop_
_atom_site_label
_atom_site_type_symbol
_atom_site_fract_x
_atom_site_fract_y
_atom_site_fract_z
_atom_site_U_iso_or_equiv
_atom_site_adp_type
_atom_site_occupancy
_atom_site_site_symmetry_order
_atom_site_calc_flag
_atom_site_refinement_flags_posn
_atom_site_refinement_flags_adp
_atom_site_refinement_flags_occupancy
_atom_site_disorder_assembly
_atom_site_disorder_group
C1 C 0.4090(2) 0.6714(2) 0.64698(15) 0.0173(5) Uani 1 1 d . . . . .
C2 C 0.4650(2) 0.6818(2) 0.73674(15) 0.0226(6) Uani 1 1 d . . . . .
H2 H 0.438034 0.635448 0.783390 0.027 Uiso 1 1 calc R U . . .
C3 C 0.5577(2) 0.7580(3) 0.75717(15) 0.0246(6) Uani 1 1 d . . . . .
H3 H 0.593985 0.767661 0.818107 0.029 Uiso 1 1 calc R U . . .
C4 C 0.5992(2) 0.8222(2) 0.68788(16) 0.0242(6) Uani 1 1 d . . . . .
H4 H 0.663952 0.875284 0.700997 0.029 Uiso 1 1 calc R U . . .
C5 C 0.5447(2) 0.8068(2) 0.60122(16) 0.0202(5) Uani 1 1 d . . . . .
H5 H 0.572966 0.849180 0.553936 0.024 Uiso 1 1 calc R U . . .
C6 C 0.12634(19) 0.3843(3) 0.32469(14) 0.0178(5) Uani 1 1 d . . . . .
C7 C 0.0700(2) 0.2673(3) 0.28006(15) 0.0224(5) Uani 1 1 d . . . . .
H7 H 0.019431 0.217539 0.306948 0.027 Uiso 1 1 calc R U . . .
C8 C 0.0885(2) 0.2257(3) 0.19735(15) 0.0255(6) Uani 1 1 d . . . . .
H8 H 0.053072 0.144588 0.168005 0.031 Uiso 1 1 calc R U . . .
C9 C 0.1594(2) 0.3028(3) 0.15692(15) 0.0251(6) Uani 1 1 d . . . . .
H9 H 0.171508 0.276639 0.099163 0.030 Uiso 1 1 calc R U . . .
C10 C 0.2111(2) 0.4168(2) 0.20154(14) 0.0203(5) Uani 1 1 d . . . . .
H10 H 0.258919 0.470303 0.173747 0.024 Uiso 1 1 calc R U . . .
B1 B 0.1254(2) 0.8445(3) 0.52345(19) 0.0205(6) Uani 1 1 d . . . . .
B2 B 0.2444(2) 0.8940(3) 0.49590(17) 0.0176(6) Uani 1 1 d . . . . .
B3 B 0.2099(2) 0.8778(3) 0.38086(18) 0.0217(6) Uani 1 1 d . . . . .
B4 B 0.1323(2) 0.9797(3) 0.44176(19) 0.0247(6) Uani 1 1 d . . . . .
B5 B 0.3921(2) 0.7179(3) 0.47999(16) 0.0175(6) Uani 1 1 d . . . . .
B6 B 0.3572(2) 0.5347(3) 0.43763(17) 0.0201(6) Uani 1 1 d . . . . .
B7 B 0.2661(2) 0.5801(3) 0.33409(17) 0.0181(6) Uani 1 1 d . . . . .
N1 N 0.45086(15) 0.7325(2) 0.58016(12) 0.0164(4) Uani 1 1 d . . . . .
N2 N 0.19621(16) 0.45591(19) 0.28481(11) 0.0159(4) Uani 1 1 d . . . . .
Os01 Os 0.22309(2) 0.66803(2) 0.45618(2) 0.01290(4) Uani 1 1 d . . . . .
Se1 Se 0.27568(2) 0.58303(2) 0.61661(2) 0.01952(6) Uani 1 1 d . . . . .
Se2 Se 0.10500(2) 0.44636(2) 0.43720(2) 0.01736(6) Uani 1 1 d . . . . .
H1A H 0.056(2) 0.907(3) 0.4613(16) 0.026 Uiso 1 1 d . U . . .
H1B H 0.101(2) 0.860(3) 0.5859(17) 0.025(7) Uiso 1 1 d . . . . .
H2A H 0.318(2) 0.958(3) 0.5316(15) 0.022(7) Uiso 1 1 d . . . . .
H3A H 0.253(2) 0.919(3) 0.3295(17) 0.031(7) Uiso 1 1 d . . . . .
H4A H 0.122(2) 1.099(3) 0.4473(18) 0.046 Uiso 1 1 d . U . . .
H5A H 0.430(3) 0.789(3) 0.439(2) 0.046 Uiso 1 1 d . U . . .
H6A H 0.359(2) 0.444(3) 0.4742(18) 0.035(8) Uiso 1 1 d . . . . .
H7A H 0.285(2) 0.645(3) 0.2890(17) 0.021(7) Uiso 1 1 d . . . . .
H11A H 0.099(2) 0.729(3) 0.4937(18) 0.037(8) Uiso 1 1 d . . . . .
H13A H 0.163(2) 0.746(3) 0.3566(17) 0.032(7) Uiso 1 1 d . . . . .
H34A H 0.106(2) 0.921(3) 0.3596(18) 0.041(8) Uiso 1 1 d . . . . .
H56A H 0.436(2) 0.605(3) 0.4534(16) 0.026(7) Uiso 1 1 d . . . . .
H67A H 0.360(2) 0.520(3) 0.3636(18) 0.039 Uiso 1 1 d . U . . .

loop_
_atom_site_aniso_label
_atom_site_aniso_U_11
_atom_site_aniso_U_22
_atom_site_aniso_U_33
_atom_site_aniso_U_23
_atom_site_aniso_U_13
_atom_site_aniso_U_12
C1 0.0151(12) 0.0160(13) 0.0205(11) -0.0013(9) 0.0025(9) 0.0034(10)
C2 0.0242(14) 0.0247(14) 0.0170(11) -0.0029(9) -0.0003(10) 0.0036(11)
C3 0.0248(14) 0.0252(15) 0.0208(11) -0.0071(10) -0.0027(10) 0.0054(12)
C4 0.0182(14) 0.0198(14) 0.0327(13) -0.0083(10) 0.0003(11) -0.0007(10)
C5 0.0175(13) 0.0172(13) 0.0262(12) -0.0027(9) 0.0048(10) -0.0004(10)
C6 0.0207(13) 0.0142(12) 0.0164(10) 0.0012(9) -0.0013(9) 0.0035(11)
C7 0.0238(14) 0.0183(13) 0.0229(11) 0.0006(10) -0.0009(10) -0.0042(11)
C8 0.0265(15) 0.0214(14) 0.0239(11) -0.0055(10) -0.0065(10) 0.0005(12)
C9 0.0311(16) 0.0247(14) 0.0169(10) -0.0052(10) -0.0019(10) 0.0071(12)
C10 0.0221(14) 0.0223(14) 0.0158(10) 0.0001(9) 0.0020(9) 0.0044(11)
B1 0.0210(16) 0.0162(15) 0.0249(13) -0.0027(10) 0.0065(11) 0.0036(12)
B2 0.0223(15) 0.0123(14) 0.0189(11) -0.0017(10) 0.0057(10) -0.0010(12)
B3 0.0262(16) 0.0160(14) 0.0231(13) 0.0037(11) 0.0055(11) 0.0004(13)
B4 0.0231(16) 0.0213(16) 0.0287(14) -0.0005(12) 0.0028(12) 0.0029(13)
B5 0.0159(14) 0.0184(14) 0.0182(11) -0.0027(11) 0.0036(10) 0.0022(12)
B6 0.0182(15) 0.0203(15) 0.0206(12) -0.0043(11) 0.0008(11) 0.0048(12)
B7 0.0178(15) 0.0182(15) 0.0186(12) -0.0006(10) 0.0040(10) 0.0000(12)
N1 0.0152(10) 0.0142(10) 0.0189(9) -0.0043(8) 0.0016(7) 0.0017(9)
N2 0.0184(11) 0.0138(10) 0.0144(8) 0.0003(7) 0.0004(7) 0.0022(9)
Os01 0.01310(6) 0.01235(6) 0.01297(5) -0.00052(3) 0.00191(3) 0.00098(4)
Se1 0.01978(14) 0.02295(14) 0.01472(10) 0.00302(9) 0.00073(9) -0.00386(10)
Se2 0.02007(13) 0.01577(12) 0.01625(10) 0.00059(8) 0.00365(9) -0.00291(10)

loop_
_atom_type_symbol
_atom_type_description
_atom_type_scat_dispersion_real
_atom_type_scat_dispersion_imag
_atom_type_scat_source
C C 0.0033 0.0016 'International Tables Vol C Tables 4.2.6.8 and 6.1.1.4'
H H 0.0000 0.0000 'International Tables Vol C Tables 4.2.6.8 and 6.1.1.4'
B B 0.0013 0.0007 'International Tables Vol C Tables 4.2.6.8 and 6.1.1.4'
N N 0.0061 0.0033 'International Tables Vol C Tables 4.2.6.8 and 6.1.1.4'
Os Os -1.2165 7.6030 'International Tables Vol C Tables 4.2.6.8 and 6.1.1.4'
Se Se -0.0929 2.2259 'International Tables Vol C Tables 4.2.6.8 and 6.1.1.4'

loop_
_geom_angle_atom_site_label_1
_geom_angle_atom_site_label_2
_geom_angle_atom_site_label_3
_geom_angle
_geom_angle_site_symmetry_1
_geom_angle_site_symmetry_3
_geom_angle_publ_flag
N1 C1 C2 119.4(2) . . ?
N1 C1 Se1 118.51(16) . . ?
C2 C1 Se1 122.07(19) . . ?
C3 C2 C1 120.3(2) . . ?
C2 C3 C4 119.7(2) . . ?
C5 C4 C3 118.6(2) . . ?
C4 C5 N1 122.2(2) . . ?
N2 C6 C7 119.5(2) . . ?
N2 C6 Se2 118.62(17) . . ?
C7 C6 Se2 121.83(19) . . ?
C8 C7 C6 119.6(2) . . ?
C7 C8 C9 119.7(2) . . ?
C10 C9 C8 118.9(2) . . ?
C9 C10 N2 121.9(2) . . ?
B2 B1 B4 58.08(16) . . ?
B2 B1 Os01 61.98(13) . . ?
B4 B1 Os01 95.56(16) . . ?
B4 B2 B3 62.10(17) . . ?
B4 B2 B1 63.15(17) . . ?
B3 B2 B1 99.4(2) . . ?
B4 B2 Os01 106.18(16) . . ?
B3 B2 Os01 69.28(13) . . ?
B1 B2 Os01 74.83(14) . . ?
B2 B3 B4 58.54(16) . . ?
B2 B3 Os01 65.70(13) . . ?
B4 B3 Os01 101.71(16) . . ?
B2 B4 B3 59.36(16) . . ?
B2 B4 B1 58.77(17) . . ?
B3 B4 B1 94.9(2) . . ?
N1 B5 B6 116.9(2) . . ?
N1 B5 Os01 116.81(17) . . ?
B6 B5 Os01 65.19(13) . . ?
B7 B6 B5 98.53(18) . . ?
B7 B6 Os01 65.90(13) . . ?
B5 B6 Os01 64.06(12) . . ?
N2 B7 B6 116.3(2) . . ?
N2 B7 Os01 118.05(18) . . ?
B6 B7 Os01 65.31(12) . . ?
C1 N1 C5 119.76(19) . . ?
C1 N1 B5 120.2(2) . . ?
C5 N1 B5 120.0(2) . . ?
C6 N2 C10 120.3(2) . . ?
C6 N2 B7 121.47(19) . . ?
C10 N2 B7 118.2(2) . . ?
B5 Os01 B6 50.76(11) . . ?
B5 Os01 B7 79.35(10) . . ?
B6 Os01 B7 48.78(10) . . ?
B5 Os01 B2 71.44(10) . . ?
B6 Os01 B2 122.06(11) . . ?
B7 Os01 B2 123.69(10) . . ?
B5 Os01 B3 82.34(11) . . ?
B6 Os01 B3 114.64(12) . . ?
B7 Os01 B3 84.86(10) . . ?
B2 Os01 B3 45.03(9) . . ?
B5 Os01 B1 111.06(10) . . ?
B6 Os01 B1 158.52(10) . . ?
B7 Os01 B1 148.25(10) . . ?
B2 Os01 B1 43.19(10) . . ?
B3 Os01 B1 67.76(10) . . ?
B5 Os01 Se1 80.98(7) . . ?
B6 Os01 Se1 82.93(7) . . ?
B7 Os01 Se1 129.09(7) . . ?
B2 Os01 Se1 92.77(6) . . ?
B3 Os01 Se1 137.73(7) . . ?
B1 Os01 Se1 82.65(7) . . ?
B5 Os01 Se2 137.77(8) . . ?
B6 Os01 Se2 88.54(8) . . ?
B7 Os01 Se2 80.62(7) . . ?
B2 Os01 Se2 148.58(8) . . ?
B3 Os01 Se2 132.13(7) . . ?
B1 Os01 Se2 105.51(7) . . ?
Se1 Os01 Se2 83.501(8) . . ?
C1 Se1 Os01 98.66(7) . . ?
C6 Se2 Os01 99.70(8) . . ?

loop_
_geom_bond_atom_site_label_1
_geom_bond_atom_site_label_2
_geom_bond_distance
_geom_bond_site_symmetry_2
_geom_bond_publ_flag
C1 N1 1.360(3) . ?
C1 C2 1.406(3) . ?
C1 Se1 1.863(2) . ?
C2 C3 1.362(4) . ?
C3 C4 1.401(4) . ?
C4 C5 1.364(3) . ?
C5 N1 1.366(3) . ?
C6 N2 1.350(3) . ?
C6 C7 1.410(3) . ?
C6 Se2 1.870(2) . ?
C7 C8 1.376(3) . ?
C8 C9 1.391(4) . ?
C9 C10 1.364(3) . ?
C10 N2 1.362(3) . ?
B1 B2 1.713(4) . ?
B1 B4 1.788(4) . ?
B1 Os01 2.416(3) . ?
B2 B4 1.701(4) . ?
B2 B3 1.715(4) . ?
B2 Os01 2.210(3) . ?
B3 B4 1.762(4) . ?
B3 Os01 2.268(3) . ?
B5 N1 1.557(3) . ?
B5 B6 1.860(4) . ?
B5 Os01 2.160(3) . ?
B6 B7 1.805(4) . ?
B6 Os01 2.181(3) . ?
B7 N2 1.564(3) . ?
B7 Os01 2.191(3) . ?
Os01 Se1 2.5167(3) . ?
Os01 Se2 2.5524(3) . ?
